data_2008316
loop_
_publ_author_name
'Hempel, Andrew'
'Camerman, Norman'
'Mastropaolo, Donald'
'Camerman, Arthur'

_publ_section_title
;
 A Schiff base formed from sulfanilic acid and dimethylformamide
;
_journal_issue 4
_journal_name_full 'Acta Crystallographica Section C'
_journal_page_first 697
_journal_page_last 698
_journal_paper_doi 10.1107/S0108270198016060
_journal_volume 55
_journal_year 1999
_chemical_formula_moiety 'C9 H12 N2 O3 S , H2 O'
_chemical_formula_sum 'C9 H14 N2 O4 S'
_chemical_formula_weight 246.28
_chemical_name_systematic
;
 4-imino(dimethylamino)benzenesulfonic acid
;
_space_group_IT_number 19
_symmetry_cell_setting orthorhombic
_symmetry_space_group_name_Hall 'P 2ac 2ab'
_symmetry_space_group_name_H-M 'P 21 21 21'
_audit_creation_method SHELXL-97
_cell_angle_alpha 90.00
_cell_angle_beta 90.00
_cell_angle_gamma 90.00
_cell_formula_units_Z 4
_cell_length_a 5.8512(2)
_cell_length_b 13.0410(6)
_cell_length_c 14.8412(7)
_cell_measurement_reflns_used all
_cell_measurement_temperature 293(2)
_cell_measurement_theta_max 26
_cell_measurement_theta_min 21
_cell_volume 1132.47(8)
_computing_cell_refinement 'Denzo-SMN Package  Software'
_computing_data_collection 'Nonius Kappa CCD Server Software'
_computing_data_reduction 'Denzo-SMN Package  Software'
_computing_molecular_graphics 'ORTEP-III (Burnett  Johnson, 1996)'
_computing_structure_refinement 'SHELXL97 (Sheldrick, 1997)'
_computing_structure_solution 'SHELXS97 (Sheldrick, 1997)'
_diffrn_ambient_temperature 293(2)
_diffrn_measured_fraction_theta_full 0.991
_diffrn_measured_fraction_theta_max 0.991
_diffrn_measurement_device_type 'Nonius Kappa CCD'
_diffrn_measurement_method '\w rotation'
_diffrn_radiation_monochromator graphite
_diffrn_radiation_source rotating-anode
_diffrn_radiation_type MoK\a
_diffrn_radiation_wavelength 0.71073
_diffrn_reflns_av_R_equivalents 0.0000
_diffrn_reflns_av_sigmaI/netI 0.0491
_diffrn_reflns_limit_h_max 7
_diffrn_reflns_limit_h_min -7
_diffrn_reflns_limit_k_max 16
_diffrn_reflns_limit_k_min -16
_diffrn_reflns_limit_l_max 18
_diffrn_reflns_limit_l_min -18
_diffrn_reflns_number 2296
_diffrn_reflns_theta_full 26.38
_diffrn_reflns_theta_max 26.38
_diffrn_reflns_theta_min 4.16
_diffrn_standards_decay_% none
_diffrn_standards_number none
_exptl_absorpt_coefficient_mu 0.287
_exptl_absorpt_correction_type none
_exptl_crystal_colour colourless
_exptl_crystal_density_diffrn 1.444
_exptl_crystal_density_meas ?
_exptl_crystal_description prism
_exptl_crystal_F_000 520
_exptl_crystal_size_max 0.4
_exptl_crystal_size_mid 0.2
_exptl_crystal_size_min 0.2
_refine_diff_density_max 0.140
_refine_diff_density_min -0.200
_refine_ls_abs_structure_details 'Flack  (1983)'
_refine_ls_abs_structure_Flack 0.08(9)
_refine_ls_extinction_coef 0.034(4)
_refine_ls_extinction_method 'SHELXL97 (Sheldrick, 1997)'
_refine_ls_goodness_of_fit_ref 1.129
_refine_ls_hydrogen_treatment refall
_refine_ls_matrix_type full
_refine_ls_number_parameters 202
_refine_ls_number_reflns 2296
_refine_ls_number_restraints 0
_refine_ls_restrained_S_all 1.129
_refine_ls_R_factor_all 0.0465
_refine_ls_R_factor_gt 0.0343
_refine_ls_shift/su_max 0.001
_refine_ls_shift/su_mean 0.000
_refine_ls_structure_factor_coef Fsqd
_refine_ls_weighting_details 'w = 1/[\s^2^(Fo^2^)+(0.0280P)^2^+0.0709P] where P=(Fo^2^+2Fc^2^)/3'
_refine_ls_weighting_scheme calc
_refine_ls_wR_factor_ref 0.0818
_reflns_number_gt 1912
_reflns_number_total 2296
_reflns_threshold_expression I>2\s(I)
_cod_data_source_file bk1436.cif
_cod_data_source_block ad11
_cod_depositor_comments
;
The following automatic conversions were performed:
'_symmetry_cell_setting' value 'Orthorhombic' changed to 'orthorhombic'
according to '/home/saulius/struct/CIF-dictionaries/cif_core.dic'
dictionary named 'cif_core.dic' version 2.4.1 from 2010-06-29.

Automatic conversion script
Id: cif_fix_enum 1527 2010-12-29 10:47:43Z saulius 

The following automatic conversions were performed:

'_exptl_crystal_density_meas' value 'not measured' was changed to '?'
- the value is perceived as not measured.

Automatic conversion script
Id: cif_fix_values 3008 2015-01-20 13:52:24Z robertas 

The following automatic conversions were performed:

'_refine_ls_weighting_scheme' value 'calc w =
1/[\s^2^(Fo^2^)+(0.0280P)^2^+0.0709P] where P=(Fo^2^+2Fc^2^)/3' was
changed to 'calc'. New tag '_refine_ls_weighting_details' was
created. The value of the new tag was set to 'w =
1/[\s^2^(Fo^2^)+(0.0280P)^2^+0.0709P] where P=(Fo^2^+2Fc^2^)/3'.

Automatic conversion script
Id: cif_fix_values 3143 2015-03-26 13:38:13Z robertas 
;
_cod_database_code 2008316
_cod_database_fobs_code 2008316

loop_
_symmetry_equiv_pos_as_xyz
'x, y, z'
'-x+1/2, -y, z+1/2'
'-x, y+1/2, -z+1/2'
'x+1/2, -y+1/2, -z'

loop_
_atom_site_label
_atom_site_fract_x
_atom_site_fract_y
_atom_site_fract_z
_atom_site_U_iso_or_equiv
_atom_site_adp_type
_atom_site_calc_flag
_atom_site_refinement_flags
_atom_site_occupancy
_atom_site_disorder_assembly
_atom_site_disorder_group
_atom_site_type_symbol
S1 1.55037(8) 0.50044(4) 1.07172(4) 0.04144(17) Uani d . 1 . . S
O1 1.4792(5) 0.57835(19) 0.71632(17) 0.0702(6) Uani d . 1 . . O
O2 1.4309(3) 0.48183(14) 0.98858(13) 0.0632(5) Uani d . 1 . . O
O3 1.4638(3) 0.44201(13) 1.14745(14) 0.0604(5) Uani d . 1 . . O
O4 1.7963(2) 0.49068(14) 1.06204(11) 0.0523(4) Uani d . 1 . . O
N1 1.3491(3) 0.93850(15) 1.15444(14) 0.0432(5) Uani d . 1 . . N
N2 1.4000(4) 1.11307(15) 1.13277(15) 0.0493(5) Uani d . 1 . . N
C1 1.4996(3) 0.63143(15) 1.09872(14) 0.0380(5) Uani d . 1 . . C
C2 1.6609(4) 0.70505(16) 1.07961(16) 0.0414(5) Uani d . 1 . . C
C3 1.6155(4) 0.80762(18) 1.09895(17) 0.0430(6) Uani d . 1 . . C
C4 1.4104(3) 0.83491(17) 1.13749(15) 0.0384(5) Uani d . 1 . . C
C5 1.2509(4) 0.76092(19) 1.15855(18) 0.0494(6) Uani d . 1 . . C
C6 1.2949(4) 0.65893(19) 1.13890(18) 0.0483(6) Uani d . 1 . . C
C7 1.4547(4) 1.01726(17) 1.11932(15) 0.0442(5) Uani d . 1 . . C
C8 1.2001(7) 1.1439(3) 1.1838(3) 0.0700(9) Uani d . 1 . . C
C9 1.5248(8) 1.1927(3) 1.0843(3) 0.0808(10) Uani d . 1 . . C
H1 1.231(4) 0.9499(19) 1.1911(17) 0.045(7) Uiso d . 1 . . H
H2 1.802(4) 0.6874(18) 1.0521(16) 0.044(6) Uiso d . 1 . . H
H3 1.734(4) 0.8530(19) 1.0860(18) 0.060(8) Uiso d . 1 . . H
H5 1.098(4) 0.7844(19) 1.1881(17) 0.052(7) Uiso d . 1 . . H
H6 1.175(4) 0.6080(19) 1.1498(19) 0.055(7) Uiso d . 1 . . H
H7 1.583(4) 0.998(2) 1.0826(18) 0.056(7) Uiso d . 1 . . H
H8A 1.193(7) 1.105(3) 1.239(3) 0.115(14) Uiso d . 1 . . H
H8B 1.052(11) 1.118(5) 1.153(6) 0.21(3) Uiso d . 1 . . H
H8C 1.199(7) 1.209(4) 1.195(3) 0.105(13) Uiso d . 1 . . H
H9A 1.666(7) 1.164(3) 1.052(3) 0.108(12) Uiso d . 1 . . H
H9B 1.597(6) 1.231(3) 1.125(3) 0.097(13) Uiso d . 1 . . H
H9C 1.398(7) 1.229(3) 1.053(3) 0.104(12) Uiso d . 1 . . H
H11 1.556(7) 0.568(3) 0.673(3) 0.106(17) Uiso d . 1 . . H
H12 1.363(10) 0.576(4) 0.702(3) 0.127(19) Uiso d . 1 . . H

loop_
_atom_site_aniso_label
_atom_site_aniso_U_11
_atom_site_aniso_U_22
_atom_site_aniso_U_33
_atom_site_aniso_U_12
_atom_site_aniso_U_13
_atom_site_aniso_U_23
S1 0.0378(3) 0.0376(3) 0.0489(3) 0.0049(3) 0.0015(2) -0.0032(3)
O1 0.0541(12) 0.0908(16) 0.0656(14) 0.0028(11) -0.0136(12) -0.0271(12)
O2 0.0651(10) 0.0554(11) 0.0692(12) 0.0101(9) -0.0207(9) -0.0217(9)
O3 0.0612(10) 0.0453(9) 0.0746(12) 0.0062(8) 0.0184(10) 0.0123(9)
O4 0.0404(7) 0.0575(10) 0.0591(10) 0.0112(8) 0.0058(7) -0.0040(9)
N1 0.0450(10) 0.0412(11) 0.0433(11) 0.0014(9) 0.0042(10) -0.0059(9)
N2 0.0580(12) 0.0375(11) 0.0525(12) 0.0048(9) -0.0049(10) -0.0069(9)
C1 0.0404(12) 0.0361(11) 0.0376(11) 0.0027(9) 0.0011(9) -0.0014(9)
C2 0.0369(11) 0.0433(13) 0.0439(13) 0.0010(9) 0.0057(11) -0.0010(10)
C3 0.0410(11) 0.0396(12) 0.0483(13) -0.0071(10) 0.0038(10) 0.0034(10)
C4 0.0426(11) 0.0369(12) 0.0357(11) 0.0023(9) -0.0003(10) -0.0039(9)
C5 0.0449(12) 0.0446(13) 0.0586(15) 0.0034(10) 0.0148(12) -0.0084(12)
C6 0.0418(11) 0.0419(13) 0.0611(15) -0.0014(10) 0.0147(12) -0.0035(12)
C7 0.0471(11) 0.0410(14) 0.0446(13) 0.0036(11) -0.0054(11) -0.0040(10)
C8 0.081(2) 0.0577(19) 0.071(2) 0.0207(16) 0.0046(18) -0.0203(17)
C9 0.093(3) 0.0419(16) 0.108(3) -0.0036(17) 0.007(3) 0.0028(18)

loop_
_atom_type_symbol
_atom_type_description
_atom_type_scat_dispersion_real
_atom_type_scat_dispersion_imag
_atom_type_scat_source
C C 0.0033 0.0016 'International Tables Vol C Tables 4.2.6.8 and 6.1.1.4'
H H 0.0000 0.0000 'International Tables Vol C Tables 4.2.6.8 and 6.1.1.4'
N N 0.0061 0.0033 'International Tables Vol C Tables 4.2.6.8 and 6.1.1.4'
O O 0.0106 0.0060 'International Tables Vol C Tables 4.2.6.8 and 6.1.1.4'
S S 0.1246 0.1234 'International Tables Vol C Tables 4.2.6.8 and 6.1.1.4'

loop_
_geom_angle_atom_site_label_1
_geom_angle_atom_site_label_2
_geom_angle_atom_site_label_3
_geom_angle
O2 S1 O3 113.98(13)
O2 S1 O4 112.46(11)
O3 S1 O4 112.15(11)
O2 S1 C1 105.90(10)
O3 S1 C1 105.77(10)
O4 S1 C1 105.78(11)
H11 O1 H12 107(4)
C7 N1 C4 123.9(2)
C7 N1 H1 118.5(16)
C4 N1 H1 117.6(16)
C7 N2 C8 122.9(2)
C7 N2 C9 118.9(3)
C8 N2 C9 117.7(3)
C2 C1 C6 120.1(2)
C2 C1 S1 120.58(16)
C6 C1 S1 119.32(17)
C1 C2 C3 119.7(2)
C1 C2 H2 121.1(15)
C3 C2 H2 119.2(15)
C4 C3 C2 120.0(2)
C4 C3 H3 124.8(15)
C2 C3 H3 115.1(15)
C3 C4 C5 120.2(2)
C3 C4 N1 122.7(2)
C5 C4 N1 117.06(19)
C4 C5 C6 119.9(2)
C4 C5 H5 118.1(14)
C6 C5 H5 121.9(14)
C1 C6 C5 120.0(2)
C1 C6 H6 121.1(15)
C5 C6 H6 118.8(15)
N2 C7 N1 125.1(2)
N2 C7 H7 122.2(16)
N1 C7 H7 112.6(16)
N2 C8 H8A 110(3)
N2 C8 H8B 111(4)
H8A C8 H8B 100(5)
N2 C8 H8C 112(3)
H8A C8 H8C 110(3)
H8B C8 H8C 114(4)
N2 C9 H9A 112(2)
N2 C9 H9B 108(3)
H9A C9 H9B 98(3)
N2 C9 H9C 101(2)
H9A C9 H9C 124(3)
H9B C9 H9C 113(3)

loop_
_geom_bond_atom_site_label_1
_geom_bond_atom_site_label_2
_geom_bond_site_symmetry_2
_geom_bond_distance
_geom_bond_publ_flag
S1 O2 . 1.4388(18) ?
S1 O3 . 1.4493(19) ?
S1 O4 . 1.4518(15) ?
S1 C1 . 1.780(2) ?
O1 H11 . 0.79(4) ?
O1 H12 . 0.71(5) ?
N1 C7 . 1.307(3) ?
N1 C4 . 1.420(3) ?
N1 H1 . 0.89(3) ?
N2 C7 . 1.305(3) ?
N2 C8 . 1.450(4) ?
N2 C9 . 1.460(4) ?
C1 C2 . 1.376(3) ?
C1 C6 . 1.385(3) ?
C2 C3 . 1.394(3) ?
C2 H2 . 0.95(2) ?
C3 C4 . 1.376(3) ?
C3 H3 . 0.93(3) ?
C4 C5 . 1.378(3) ?
C5 C6 . 1.386(3) ?
C5 H5 . 1.04(3) ?
C6 H6 . 0.98(3) ?
C7 H7 . 0.96(3) ?
C8 H8A . 0.96(5) ?
C8 H8B . 1.03(7) ?
C8 H8C . 0.87(5) ?
C9 H9A . 1.02(4) ?
C9 H9B . 0.89(4) ?
C9 H9C . 1.00(4) ?

loop_
_geom_hbond_atom_site_label_D
_geom_hbond_atom_site_label_H
_geom_hbond_atom_site_label_A
_geom_hbond_site_symmetry_A
_geom_hbond_distance_DH
_geom_hbond_distance_HA
_geom_hbond_distance_DA
_geom_hbond_angle_DHA
N1 H1 O1 4_467 0.89(2) 2.05(2) 2.900(3) 159(2)
O1 H11 O4 2_864 0.80(4) 2.01(4) 2.789(3) 166(4)
O1 H12 O3 2_764 0.71(6) 2.09(6) 2.799(3) 173(5)

loop_
_cod_related_entry_id
_cod_related_entry_database
_cod_related_entry_code
1 ChemSpider 21183146
